data_1512037
loop_
_publ_author_name
'Lv, Na'
'Xie, Meilan'
'Gu, Weibing'
'Ruan, Huanyang'
'Qiu, Song'
'Zhou, Chunshan'
'Cui, Zheng'

_publ_section_title
;
 Synthesis, Properties, and Structures of
 Functionalizedperi-Xanthenoxanthene
;
_journal_issue 10
_journal_name_full 'Organic Letters'
_journal_page_first 2382
_journal_paper_doi 10.1021/ol400790d
_journal_volume 15
_journal_year 2013
_chemical_formula_sum 'C36 H42 O2'
_chemical_formula_weight 506.70
_chemical_name_systematic
; 
 ? 
;
_space_group_IT_number 15
_symmetry_cell_setting monoclinic
_symmetry_space_group_name_Hall '-C 2yc'
_symmetry_space_group_name_H-M 'C 1 2/c 1'
_atom_sites_solution_hydrogens geom
_atom_sites_solution_primary direct
_atom_sites_solution_secondary difmap
_audit_creation_method SHELXL-97
_cell_angle_alpha 90.00
_cell_angle_beta 105.089(6)
_cell_angle_gamma 90.00
_cell_formula_units_Z 4
_cell_length_a 36.680(12)
_cell_length_b 4.7179(16)
_cell_length_c 16.708(6)
_cell_measurement_reflns_used 1170
_cell_measurement_temperature 140(2)
_cell_measurement_theta_max 25.06
_cell_measurement_theta_min 2.49
_cell_volume 2791.7(17)
_computing_cell_refinement 'Bruker SAINT'
_computing_data_collection 'Bruker APEX2'
_computing_data_reduction 'Bruker SAINT'
_computing_molecular_graphics 'Bruker SHELXTL'
_computing_publication_material 'Bruker SHELXTL'
_computing_structure_refinement 'SHELXL-97 (Sheldrick, 2008)'
_computing_structure_solution 'SHELXS-97 (Sheldrick, 2008)'
_diffrn_ambient_temperature 140(2)
_diffrn_measured_fraction_theta_full 0.994
_diffrn_measured_fraction_theta_max 0.994
_diffrn_measurement_device_type 'Bruker APEX-II CCD'
_diffrn_measurement_method '\f and \w scans'
_diffrn_radiation_monochromator graphite
_diffrn_radiation_source 'fine-focus sealed tube'
_diffrn_radiation_type MoK\a
_diffrn_radiation_wavelength 0.71073
_diffrn_reflns_av_R_equivalents 0.0624
_diffrn_reflns_av_sigmaI/netI 0.0652
_diffrn_reflns_limit_h_max 40
_diffrn_reflns_limit_h_min -44
_diffrn_reflns_limit_k_max 5
_diffrn_reflns_limit_k_min -5
_diffrn_reflns_limit_l_max 20
_diffrn_reflns_limit_l_min -20
_diffrn_reflns_number 9286
_diffrn_reflns_theta_full 26.03
_diffrn_reflns_theta_max 26.03
_diffrn_reflns_theta_min 2.30
_exptl_absorpt_coefficient_mu 0.072
_exptl_absorpt_correction_T_max 0.9964
_exptl_absorpt_correction_T_min 0.9786
_exptl_absorpt_correction_type multi-scan
_exptl_absorpt_process_details sadabs
_exptl_crystal_colour orange
_exptl_crystal_density_diffrn 1.206
_exptl_crystal_density_method 'not measured'
_exptl_crystal_description prism
_exptl_crystal_F_000 1096
_exptl_crystal_size_max 0.30
_exptl_crystal_size_mid 0.08
_exptl_crystal_size_min 0.05
_refine_diff_density_max 0.205
_refine_diff_density_min -0.258
_refine_diff_density_rms 0.062
_refine_ls_extinction_method none
_refine_ls_goodness_of_fit_ref 1.016
_refine_ls_hydrogen_treatment constr
_refine_ls_matrix_type full
_refine_ls_number_parameters 173
_refine_ls_number_reflns 2734
_refine_ls_number_restraints 0
_refine_ls_restrained_S_all 1.016
_refine_ls_R_factor_all 0.0941
_refine_ls_R_factor_gt 0.0507
_refine_ls_shift/su_max 0.000
_refine_ls_shift/su_mean 0.000
_refine_ls_structure_factor_coef Fsqd
_refine_ls_weighting_details 'calc w=1/[\s^2^(Fo^2^)+(0.0720P)^2^+0.0000P] where P=(Fo^2^+2Fc^2^)/3'
_refine_ls_weighting_scheme calc
_refine_ls_wR_factor_gt 0.1259
_refine_ls_wR_factor_ref 0.1491
_reflns_number_gt 1653
_reflns_number_total 2734
_reflns_threshold_expression >2sigma(I)
_cod_data_source_file ol400790d_si_001.cif
_cod_data_source_block mo_dm12705_0m
_cod_depositor_comments
;
The following automatic conversions were performed:

'_symmetry_cell_setting' value 'Monoclinic' changed to 'monoclinic'
according to /home/saulius/struct/CIF-dictionaries/cif_core.dic
dictionary named 'cif_core.dic' version 2.3.1 from 2005-06-27.

Automatic conversion script
Id: cif_fix_values 1891 2012-01-12 08:04:46Z andrius 
;
_cod_original_sg_symbol_H-M C2/c
_cod_database_code 1512037

loop_
_symmetry_equiv_pos_as_xyz
'x, y, z'
'-x, y, -z+1/2'
'x+1/2, y+1/2, z'
'-x+1/2, y+1/2, -z+1/2'
'-x, -y, -z'
'x, -y, z-1/2'
'-x+1/2, -y+1/2, -z'
'x+1/2, -y+1/2, z-1/2'

loop_
_atom_site_label
_atom_site_type_symbol
_atom_site_fract_x
_atom_site_fract_y
_atom_site_fract_z
_atom_site_U_iso_or_equiv
_atom_site_adp_type
_atom_site_occupancy
_atom_site_symmetry_multiplicity
_atom_site_calc_flag
_atom_site_refinement_flags
O1 O 0.18183(4) 0.3997(3) 0.47451(8) 0.0214(4) Uani 1 1 d .
C1 C 0.21110(5) 0.4751(4) 0.44033(12) 0.0181(5) Uani 1 1 d .
C2 C 0.24609(5) 0.3540(4) 0.46756(12) 0.0173(5) Uani 1 1 d .
C3 C 0.27596(5) 0.4327(4) 0.43372(12) 0.0180(5) Uani 1 1 d .
C4 C 0.31187(6) 0.3066(4) 0.46365(12) 0.0194(5) Uani 1 1 d .
C5 C 0.34138(6) 0.3865(4) 0.43351(13) 0.0223(5) Uani 1 1 d .
H5 H 0.3655 0.3014 0.4538 0.027 Uiso 1 1 calc R
C6 C 0.33560(6) 0.5976(4) 0.37177(13) 0.0241(5) Uani 1 1 d .
H6 H 0.3563 0.6548 0.3512 0.029 Uiso 1 1 calc R
C7 C 0.30105(6) 0.7231(4) 0.34047(13) 0.0226(5) Uani 1 1 d .
H7 H 0.2980 0.8640 0.2986 0.027 Uiso 1 1 calc R
C8 C 0.27008(6) 0.6423(4) 0.37065(12) 0.0197(5) Uani 1 1 d .
C9 C 0.23321(6) 0.7608(4) 0.34429(12) 0.0213(5) Uani 1 1 d .
H9 H 0.2285 0.9001 0.3018 0.026 Uiso 1 1 calc R
C10 C 0.20394(6) 0.6836(4) 0.37736(12) 0.0188(5) Uani 1 1 d .
C11 C 0.16540(6) 0.8168(4) 0.34790(13) 0.0227(5) Uani 1 1 d .
H11A H 0.1678 0.9945 0.3182 0.027 Uiso 1 1 calc R
H11B H 0.1563 0.8676 0.3969 0.027 Uiso 1 1 calc R
C12 C 0.13588(6) 0.6290(5) 0.29093(13) 0.0245(5) Uani 1 1 d .
H12A H 0.1456 0.5655 0.2438 0.029 Uiso 1 1 calc R
H12B H 0.1316 0.4586 0.3219 0.029 Uiso 1 1 calc R
C13 C 0.09857(6) 0.7823(5) 0.25768(14) 0.0257(5) Uani 1 1 d .
H13A H 0.1026 0.9422 0.2226 0.031 Uiso 1 1 calc R
H13B H 0.0905 0.8629 0.3050 0.031 Uiso 1 1 calc R
C14 C 0.06702(6) 0.5965(5) 0.20724(14) 0.0289(5) Uani 1 1 d .
H14A H 0.0604 0.4524 0.2442 0.035 Uiso 1 1 calc R
H14B H 0.0762 0.4955 0.1644 0.035 Uiso 1 1 calc R
C15 C 0.03167(6) 0.7632(5) 0.16523(14) 0.0294(6) Uani 1 1 d .
H15A H 0.0243 0.8810 0.2074 0.035 Uiso 1 1 calc R
H15B H 0.0378 0.8929 0.1240 0.035 Uiso 1 1 calc R
C16 C -0.00181(6) 0.5803(5) 0.12192(14) 0.0317(6) Uani 1 1 d .
H16A H 0.0058 0.4561 0.0814 0.038 Uiso 1 1 calc R
H16B H -0.0088 0.4572 0.1635 0.038 Uiso 1 1 calc R
C17 C -0.03619(6) 0.7510(5) 0.07710(16) 0.0356(6) Uani 1 1 d .
H17A H -0.0297 0.8640 0.0328 0.043 Uiso 1 1 calc R
H17B H -0.0428 0.8848 0.1168 0.043 Uiso 1 1 calc R
C18 C -0.07060(7) 0.5664(6) 0.03872(17) 0.0445(7) Uani 1 1 d .
H18A H -0.0650 0.4450 -0.0042 0.067 Uiso 1 1 calc R
H18B H -0.0923 0.6881 0.0140 0.067 Uiso 1 1 calc R
H18C H -0.0765 0.4480 0.0818 0.067 Uiso 1 1 calc R

loop_
_atom_site_aniso_label
_atom_site_aniso_U_11
_atom_site_aniso_U_22
_atom_site_aniso_U_33
_atom_site_aniso_U_23
_atom_site_aniso_U_13
_atom_site_aniso_U_12
O1 0.0164(8) 0.0245(8) 0.0226(7) 0.0042(7) 0.0040(6) 0.0005(6)
C1 0.0166(10) 0.0190(11) 0.0178(10) -0.0021(9) 0.0031(8) -0.0019(9)
C2 0.0169(10) 0.0172(10) 0.0166(10) -0.0024(8) 0.0022(8) -0.0026(9)
C3 0.0181(11) 0.0179(11) 0.0170(10) -0.0051(8) 0.0027(9) -0.0025(9)
C4 0.0218(11) 0.0185(11) 0.0169(10) -0.0011(9) 0.0029(9) -0.0008(9)
C5 0.0171(11) 0.0250(11) 0.0242(11) -0.0009(9) 0.0043(9) 0.0003(9)
C6 0.0215(11) 0.0294(12) 0.0237(11) -0.0017(10) 0.0101(9) -0.0040(10)
C7 0.0254(12) 0.0219(11) 0.0206(11) 0.0001(9) 0.0063(10) -0.0031(9)
C8 0.0232(11) 0.0183(10) 0.0170(10) -0.0057(9) 0.0041(9) -0.0039(9)
C9 0.0253(12) 0.0208(11) 0.0157(10) 0.0010(9) 0.0019(9) -0.0015(9)
C10 0.0189(11) 0.0178(11) 0.0180(10) -0.0030(8) 0.0016(9) -0.0002(9)
C11 0.0225(11) 0.0210(11) 0.0235(11) 0.0009(9) 0.0039(9) 0.0047(9)
C12 0.0210(11) 0.0247(11) 0.0252(11) -0.0037(10) 0.0014(9) 0.0023(9)
C13 0.0189(11) 0.0270(12) 0.0302(11) 0.0008(10) 0.0048(10) 0.0023(9)
C14 0.0200(12) 0.0298(12) 0.0327(12) 0.0011(11) -0.0005(10) 0.0024(10)
C15 0.0196(12) 0.0320(13) 0.0338(13) 0.0024(11) 0.0020(10) 0.0022(10)
C16 0.0210(12) 0.0367(13) 0.0337(13) 0.0016(11) 0.0003(10) 0.0005(11)
C17 0.0208(12) 0.0433(14) 0.0384(13) -0.0001(12) 0.0001(11) 0.0045(11)
C18 0.0234(13) 0.0573(17) 0.0459(16) -0.0050(14) -0.0030(12) 0.0010(13)

loop_
_atom_type_symbol
_atom_type_description
_atom_type_scat_dispersion_real
_atom_type_scat_dispersion_imag
_atom_type_scat_source
C C 0.0033 0.0016 'International Tables Vol C Tables 4.2.6.8 and 6.1.1.4'
H H 0.0000 0.0000 'International Tables Vol C Tables 4.2.6.8 and 6.1.1.4'
O O 0.0106 0.0060 'International Tables Vol C Tables 4.2.6.8 and 6.1.1.4'

loop_
_geom_angle_atom_site_label_1
_geom_angle_atom_site_label_2
_geom_angle_atom_site_label_3
_geom_angle
_geom_angle_site_symmetry_1
_geom_angle_site_symmetry_3
C1 O1 C4 119.16(15) . 7_556
C2 C1 O1 121.01(18) . .
C2 C1 C10 120.91(19) . .
O1 C1 C10 118.08(17) . .
C1 C2 C3 121.12(18) . .
C1 C2 C2 121.5(2) . 7_556
C3 C2 C2 117.4(2) . 7_556
C2 C3 C4 119.90(18) . .
C2 C3 C8 119.86(18) . .
C4 C3 C8 120.24(19) . .
C5 C4 O1 118.26(18) . 7_556
C5 C4 C3 120.69(19) . .
O1 C4 C3 121.05(18) 7_556 .
C4 C5 C6 119.0(2) . .
C4 C5 H5 120.5 . .
C6 C5 H5 120.5 . .
C7 C6 C5 122.1(2) . .
C7 C6 H6 118.9 . .
C5 C6 H6 118.9 . .
C6 C7 C8 119.8(2) . .
C6 C7 H7 120.1 . .
C8 C7 H7 120.1 . .
C7 C8 C3 118.21(19) . .
C7 C8 C9 124.90(19) . .
C3 C8 C9 116.87(19) . .
C10 C9 C8 123.28(19) . .
C10 C9 H9 118.4 . .
C8 C9 H9 118.4 . .
C9 C10 C1 117.97(18) . .
C9 C10 C11 121.39(19) . .
C1 C10 C11 120.64(19) . .
C10 C11 C12 114.50(17) . .
C10 C11 H11A 108.6 . .
C12 C11 H11A 108.6 . .
C10 C11 H11B 108.6 . .
C12 C11 H11B 108.6 . .
H11A C11 H11B 107.6 . .
C13 C12 C11 112.16(18) . .
C13 C12 H12A 109.2 . .
C11 C12 H12A 109.2 . .
C13 C12 H12B 109.2 . .
C11 C12 H12B 109.2 . .
H12A C12 H12B 107.9 . .
C12 C13 C14 114.30(18) . .
C12 C13 H13A 108.7 . .
C14 C13 H13A 108.7 . .
C12 C13 H13B 108.7 . .
C14 C13 H13B 108.7 . .
H13A C13 H13B 107.6 . .
C13 C14 C15 113.08(18) . .
C13 C14 H14A 109.0 . .
C15 C14 H14A 109.0 . .
C13 C14 H14B 109.0 . .
C15 C14 H14B 109.0 . .
H14A C14 H14B 107.8 . .
C16 C15 C14 114.32(19) . .
C16 C15 H15A 108.7 . .
C14 C15 H15A 108.7 . .
C16 C15 H15B 108.7 . .
C14 C15 H15B 108.7 . .
H15A C15 H15B 107.6 . .
C17 C16 C15 113.4(2) . .
C17 C16 H16A 108.9 . .
C15 C16 H16A 108.9 . .
C17 C16 H16B 108.9 . .
C15 C16 H16B 108.9 . .
H16A C16 H16B 107.7 . .
C16 C17 C18 113.2(2) . .
C16 C17 H17A 108.9 . .
C18 C17 H17A 108.9 . .
C16 C17 H17B 108.9 . .
C18 C17 H17B 108.9 . .
H17A C17 H17B 107.8 . .
C17 C18 H18A 109.5 . .
C17 C18 H18B 109.5 . .
H18A C18 H18B 109.5 . .
C17 C18 H18C 109.5 . .
H18A C18 H18C 109.5 . .
H18B C18 H18C 109.5 . .

loop_
_geom_bond_atom_site_label_1
_geom_bond_atom_site_label_2
_geom_bond_distance
_geom_bond_site_symmetry_2
O1 C1 1.387(2) .
O1 C4 1.394(2) 7_556
C1 C2 1.370(3) .
C1 C10 1.414(3) .
C2 C3 1.408(3) .
C2 C2 1.435(4) 7_556
C3 C4 1.413(3) .
C3 C8 1.420(3) .
C4 C5 1.361(3) .
C4 O1 1.394(2) 7_556
C5 C6 1.409(3) .
C5 H5 0.9500 .
C6 C7 1.373(3) .
C6 H6 0.9500 .
C7 C8 1.410(3) .
C7 H7 0.9500 .
C8 C9 1.423(3) .
C9 C10 1.378(3) .
C9 H9 0.9500 .
C10 C11 1.507(3) .
C11 C12 1.526(3) .
C11 H11A 0.9900 .
C11 H11B 0.9900 .
C12 C13 1.519(3) .
C12 H12A 0.9900 .
C12 H12B 0.9900 .
C13 C14 1.520(3) .
C13 H13A 0.9900 .
C13 H13B 0.9900 .
C14 C15 1.523(3) .
C14 H14A 0.9900 .
C14 H14B 0.9900 .
C15 C16 1.521(3) .
C15 H15A 0.9900 .
C15 H15B 0.9900 .
C16 C17 1.519(3) .
C16 H16A 0.9900 .
C16 H16B 0.9900 .
C17 C18 1.530(3) .
C17 H17A 0.9900 .
C17 H17B 0.9900 .
C18 H18A 0.9800 .
C18 H18B 0.9800 .
C18 H18C 0.9800 .

loop_
_geom_torsion_atom_site_label_1
_geom_torsion_atom_site_label_2
_geom_torsion_atom_site_label_3
_geom_torsion_atom_site_label_4
_geom_torsion
_geom_torsion_site_symmetry_1
_geom_torsion_site_symmetry_4
C4 O1 C1 C2 -1.3(3) 7_556 .
C4 O1 C1 C10 179.63(16) 7_556 .
O1 C1 C2 C3 -179.19(17) . .
C10 C1 C2 C3 -0.1(3) . .
O1 C1 C2 C2 -0.2(3) . 7_556
C10 C1 C2 C2 178.9(2) . 7_556
C1 C2 C3 C4 179.30(19) . .
C2 C2 C3 C4 0.3(3) 7_556 .
C1 C2 C3 C8 0.5(3) . .
C2 C2 C3 C8 -178.6(2) 7_556 .
C2 C3 C4 C5 -177.90(19) . .
C8 C3 C4 C5 0.9(3) . .
C2 C3 C4 O1 1.2(3) . 7_556
C8 C3 C4 O1 -179.95(17) . 7_556
O1 C4 C5 C6 -179.15(17) 7_556 .
C3 C4 C5 C6 0.0(3) . .
C4 C5 C6 C7 -0.7(3) . .
C5 C6 C7 C8 0.4(3) . .
C6 C7 C8 C3 0.5(3) . .
C6 C7 C8 C9 178.70(19) . .
C2 C3 C8 C7 177.65(18) . .
C4 C3 C8 C7 -1.2(3) . .
C2 C3 C8 C9 -0.7(3) . .
C4 C3 C8 C9 -179.51(18) . .
C7 C8 C9 C10 -177.59(19) . .
C3 C8 C9 C10 0.6(3) . .
C8 C9 C10 C1 -0.3(3) . .
C8 C9 C10 C11 179.51(19) . .
C2 C1 C10 C9 0.1(3) . .
O1 C1 C10 C9 179.14(17) . .
C2 C1 C10 C11 -179.76(19) . .
O1 C1 C10 C11 -0.7(3) . .
C9 C10 C11 C12 104.0(2) . .
C1 C10 C11 C12 -76.2(2) . .
C10 C11 C12 C13 -175.37(19) . .
C11 C12 C13 C14 -174.43(19) . .
C12 C13 C14 C15 -172.3(2) . .
C13 C14 C15 C16 -173.8(2) . .
C14 C15 C16 C17 -177.3(2) . .
C15 C16 C17 C18 -176.0(2) . .
